data_7046458
loop_
_publ_author_name
'Mayans, Julia'
'Font-Bardia, Merc\`e'
'Escuer, Albert'

_publ_section_title
;
 Chiroptical and magnetic properties of star-shaped Fe complexes from
 chiral Schiff bases. Structural and magnetic correlations based on
 continuous shape measures.
;
_journal_issue 25
_journal_name_full 'Dalton transactions (Cambridge, England : 2003)'
_journal_page_first 8392
_journal_page_last 8401
_journal_paper_doi 10.1039/c8dt01684d
_journal_volume 47
_journal_year 2018
_chemical_absolute_configuration rm
_chemical_formula_moiety 'C96 H90 Fe4 N6 O18, 2(C2 H3 N)'
_chemical_formula_sum 'C100 H96 Fe4 N8 O18'
_chemical_formula_weight 1921.24
_space_group_crystal_system monoclinic
_space_group_IT_number 4
_space_group_name_Hall 'P 2yb'
_space_group_name_H-M_alt 'P 1 21 1'
_symmetry_space_group_name_Hall 'P 2yb'
_symmetry_space_group_name_H-M 'P 1 21 1'
_atom_sites_solution_hydrogens geom
_audit_creation_method SHELXL-2012
_audit_update_record
;
2018-04-25 deposited with the CCDC.
2018-05-25 downloaded from the CCDC.
;
_cell_angle_alpha 90
_cell_angle_beta 112.288(2)
_cell_angle_gamma 90
_cell_formula_units_Z 2
_cell_length_a 12.2369(6)
_cell_length_b 27.7723(16)
_cell_length_c 14.2521(10)
_cell_measurement_reflns_used 9510
_cell_measurement_temperature 100(2)
_cell_measurement_theta_max 26.31
_cell_measurement_theta_min 2.69
_cell_volume 4481.7(5)
_computing_cell_refinement 'Bruker SAINT'
_computing_data_collection 'Bruker APEX2'
_computing_data_reduction 'Bruker SAINT'
_computing_molecular_graphics 'Bruker SHELXTL'
_computing_publication_material 'Bruker SHELXTL'
_computing_structure_refinement 'SHELXL-2012 (Sheldrick, 2012)'
_computing_structure_solution 'SHELXS-97 (Sheldrick 2008)'
_diffrn_ambient_temperature 100(2)
_diffrn_measured_fraction_theta_full 0.998
_diffrn_measured_fraction_theta_max 0.995
_diffrn_measurement_device_type 'D8 Venture'
_diffrn_measurement_method '\f and \w scans'
_diffrn_radiation_type MoK\a
_diffrn_radiation_wavelength 0.71073
_diffrn_reflns_av_R_equivalents 0.0481
_diffrn_reflns_av_unetI/netI 0.0301
_diffrn_reflns_Laue_measured_fraction_full 0.998
_diffrn_reflns_Laue_measured_fraction_max 0.995
_diffrn_reflns_limit_h_max 14
_diffrn_reflns_limit_h_min -15
_diffrn_reflns_limit_k_max 34
_diffrn_reflns_limit_k_min -34
_diffrn_reflns_limit_l_max 17
_diffrn_reflns_limit_l_min -17
_diffrn_reflns_number 145485
_diffrn_reflns_point_group_measured_fraction_full 0.998
_diffrn_reflns_point_group_measured_fraction_max 0.994
_diffrn_reflns_theta_full 25.242
_diffrn_reflns_theta_max 26.459
_diffrn_reflns_theta_min 2.321
_diffrn_source microfocus
_exptl_absorpt_coefficient_mu 0.710
_exptl_absorpt_correction_T_max 0.7454
_exptl_absorpt_correction_T_min 0.7017
_exptl_absorpt_correction_type multi-scan
_exptl_absorpt_process_details sadabs
_exptl_crystal_colour red
_exptl_crystal_density_diffrn 1.424
_exptl_crystal_description prism
_exptl_crystal_F_000 2000
_exptl_crystal_preparation 'Magnetic properties'
_exptl_crystal_recrystallization_method 'Re-crystallisation from solvent: dichloromethane/diethylether'
_exptl_crystal_size_max 0.202
_exptl_crystal_size_mid 0.201
_exptl_crystal_size_min 0.111
_refine_diff_density_max 1.163
_refine_diff_density_min -0.396
_refine_diff_density_rms 0.059
_refine_ls_abs_structure_details
;
 Flack x determined using 8144 quotients [(I+)-(I-)]/[(I+)+(I-)]
 (Parsons and Flack (2004), Acta Cryst. A60, s61).
;
_refine_ls_abs_structure_Flack 0.004(3)
_refine_ls_extinction_method none
_refine_ls_goodness_of_fit_ref 1.102
_refine_ls_hydrogen_treatment constr
_refine_ls_matrix_type full
_refine_ls_number_parameters 1179
_refine_ls_number_reflns 18383
_refine_ls_number_restraints 4
_refine_ls_restrained_S_all 1.102
_refine_ls_R_factor_all 0.0363
_refine_ls_R_factor_gt 0.0331
_refine_ls_shift/su_max 0.001
_refine_ls_shift/su_mean 0.000
_refine_ls_structure_factor_coef Fsqd
_refine_ls_weighting_details
;
 w=1/[\s^2^(Fo^2^)+(0.0281P)^2^+3.7247P]
 where P=(Fo^2^+2Fc^2^)/3
;
_refine_ls_weighting_scheme calc
_refine_ls_wR_factor_gt 0.0750
_refine_ls_wR_factor_ref 0.0764
_reflns_Friedel_coverage 0.957
_reflns_Friedel_fraction_full 0.998
_reflns_Friedel_fraction_max 0.994
_reflns_number_gt 17502
_reflns_number_total 18383
_reflns_threshold_expression 'I > 2\s(I)'
_cod_data_source_file c8dt01684d2.cif
_cod_data_source_block mo_I06UB166A_0m
_cod_depositor_comments 'Adding full bibliography for 7046456--7046458.cif.'
_cod_database_code 7046458
_shelx_space_group_comment
;
The symmetry employed for this shelxl refinement is uniquely defined
by the following loop, which should always be used as a source of
symmetry information in preference to the above space-group names.
They are only intended as comments.
;
_shelxl_version_number 2012-9

loop_
_space_group_symop_operation_xyz
'x, y, z'
'-x, y+1/2, -z'

loop_
_atom_site_label
_atom_site_type_symbol
_atom_site_fract_x
_atom_site_fract_y
_atom_site_fract_z
_atom_site_U_iso_or_equiv
_atom_site_adp_type
_atom_site_occupancy
_atom_site_site_symmetry_order
_atom_site_calc_flag
_atom_site_refinement_flags_posn
_atom_site_refinement_flags_adp
Fe1 Fe 0.67775(4) 0.23134(2) 0.33726(4) 0.01263(11) Uani 1 1 d . .
Fe2 Fe 0.46523(4) 0.29680(2) 0.18853(4) 0.00747(10) Uani 1 1 d . U
Fe3 Fe 0.24751(4) 0.26750(2) -0.01200(4) 0.01176(11) Uani 1 1 d . .
Fe4 Fe 0.49928(4) 0.40687(2) 0.27578(4) 0.01192(11) Uani 1 1 d . .
O1 O 0.6327(2) 0.27119(10) 0.21123(19) 0.0134(5) Uani 1 1 d . U
O2 O 0.7033(2) 0.22158(10) 0.4777(2) 0.0211(6) Uani 1 1 d . .
O3 O 0.7129(3) 0.17918(11) 0.6435(2) 0.0286(7) Uani 1 1 d . .
O4 O 0.5041(2) 0.24588(9) 0.2938(2) 0.0145(5) Uani 1 1 d . U
O5 O 0.8143(2) 0.20149(10) 0.3258(2) 0.0214(6) Uani 1 1 d . .
O6 O 1.0223(3) 0.19043(12) 0.3205(3) 0.0344(8) Uani 1 1 d . .
O7 O 0.4228(2) 0.28282(9) 0.0404(2) 0.0135(5) Uani 1 1 d . .
O8 O 0.1051(2) 0.23310(10) -0.0250(2) 0.0166(5) Uani 1 1 d . .
O9 O -0.0937(2) 0.21716(10) -0.0027(2) 0.0215(6) Uani 1 1 d . .
O10 O 0.2903(2) 0.28253(9) 0.13500(19) 0.0133(5) Uani 1 1 d . U
O11 O 0.2265(2) 0.27860(9) -0.1511(2) 0.0176(6) Uani 1 1 d . .
O12 O 0.2556(3) 0.27057(12) -0.3207(2) 0.0266(7) Uani 1 1 d . .
O13 O 0.5241(2) 0.36238(9) 0.1739(2) 0.0133(5) Uani 1 1 d . .
O14 O 0.3961(2) 0.44385(10) 0.3218(2) 0.0180(6) Uani 1 1 d . .
O15 O 0.3049(3) 0.48351(11) 0.4420(2) 0.0224(6) Uani 1 1 d . .
O16 O 0.4310(2) 0.34258(9) 0.2859(2) 0.0139(5) Uani 1 1 d . .
O17 O 0.6316(2) 0.44891(10) 0.2961(2) 0.0178(6) Uani 1 1 d . .
O18 O 0.7547(3) 0.52175(12) 0.2698(3) 0.0315(8) Uani 1 1 d . .
N1 N 0.7805(2) 0.29520(12) 0.3886(2) 0.0131(6) Uani 1 1 d . .
N2 N 0.5947(3) 0.16262(11) 0.2966(2) 0.0150(7) Uani 1 1 d . .
N3 N 0.3272(3) 0.19914(11) -0.0020(2) 0.0137(6) Uani 1 1 d . .
N4 N 0.1703(3) 0.33609(11) -0.0174(2) 0.0128(6) Uani 1 1 d . .
N5 N 0.4074(3) 0.44055(11) 0.1305(2) 0.0142(6) Uani 1 1 d . .
N6 N 0.5967(3) 0.38455(11) 0.4303(2) 0.0129(6) Uani 1 1 d . .
C1 C 0.7310(3) 0.29709(15) 0.2083(3) 0.0155(7) Uani 1 1 d . .
H1A H 0.7059 0.3185 0.1482 0.019 Uiso 1 1 calc R U
H1B H 0.7910 0.2744 0.2032 0.019 Uiso 1 1 calc R U
C2 C 0.7837(3) 0.32694(14) 0.3051(3) 0.0140(7) Uani 1 1 d . .
H2A H 0.7299 0.3549 0.2993 0.017 Uiso 1 1 calc R U
C3 C 0.9043(3) 0.34657(14) 0.3217(3) 0.0155(8) Uani 1 1 d . .
C4 C 0.9199(3) 0.39577(15) 0.3173(3) 0.0206(8) Uani 1 1 d . .
H4A H 0.8541 0.4167 0.3030 0.025 Uiso 1 1 calc R U
C5 C 1.0306(4) 0.41509(15) 0.3337(4) 0.0250(9) Uani 1 1 d . .
H5A H 1.0401 0.4489 0.3308 0.030 Uiso 1 1 calc R U
C6 C 1.1263(3) 0.38482(16) 0.3540(3) 0.0219(9) Uani 1 1 d . .
H6A H 1.2023 0.3978 0.3661 0.026 Uiso 1 1 calc R U
C7 C 1.1111(3) 0.33562(15) 0.3567(3) 0.0193(8) Uani 1 1 d . .
H7A H 1.1768 0.3148 0.3694 0.023 Uiso 1 1 calc R U
C8 C 1.0012(3) 0.31615(14) 0.3411(3) 0.0176(8) Uani 1 1 d . .
H8A H 0.9919 0.2823 0.3436 0.021 Uiso 1 1 calc R U
C9 C 0.8381(3) 0.30831(14) 0.4801(3) 0.0160(8) Uani 1 1 d . .
H9A H 0.8843 0.3368 0.4904 0.019 Uiso 1 1 calc R U
C10 C 0.9080(4) 0.30333(17) 0.6642(3) 0.0241(9) Uani 1 1 d . .
H10A H 0.9512 0.3321 0.6674 0.029 Uiso 1 1 calc R U
C11 C 0.8384(3) 0.28332(14) 0.5689(3) 0.0178(8) Uani 1 1 d . .
C12 C 0.9133(4) 0.28141(18) 0.7512(3) 0.0295(11) Uani 1 1 d . .
H12A H 0.9603 0.2949 0.8151 0.035 Uiso 1 1 calc R U
C13 C 0.8493(4) 0.23894(18) 0.7468(3) 0.0278(10) Uani 1 1 d . .
H13A H 0.8544 0.2236 0.8078 0.033 Uiso 1 1 calc R U
C14 C 0.7799(3) 0.21949(15) 0.6554(3) 0.0205(9) Uani 1 1 d . .
C15 C 0.7729(3) 0.24115(15) 0.5630(3) 0.0186(8) Uani 1 1 d . .
C16 C 0.7117(6) 0.1583(2) 0.7341(4) 0.0471(14) Uani 1 1 d . .
H16A H 0.7924 0.1496 0.7786 0.071 Uiso 1 1 calc R U
H16B H 0.6623 0.1293 0.7174 0.071 Uiso 1 1 calc R U
H16C H 0.6796 0.1815 0.7687 0.071 Uiso 1 1 calc R U
C17 C 0.4417(3) 0.21013(14) 0.3223(3) 0.0183(8) Uani 1 1 d . .
H17A H 0.3558 0.2165 0.2904 0.022 Uiso 1 1 calc R U
H17B H 0.4648 0.2105 0.3969 0.022 Uiso 1 1 calc R U
C18 C 0.4695(3) 0.16046(14) 0.2884(3) 0.0165(8) Uani 1 1 d . .
H18A H 0.4175 0.1556 0.2155 0.020 Uiso 1 1 calc R U
C19 C 0.4456(3) 0.12048(14) 0.3499(3) 0.0186(8) Uani 1 1 d . .
C20 C 0.3428(4) 0.09396(15) 0.3089(4) 0.0228(9) Uani 1 1 d . .
H20 H 0.2903 0.0997 0.2410 0.027 Uiso 1 1 calc R U
C21 C 0.3157(4) 0.05883(16) 0.3666(4) 0.0313(11) Uani 1 1 d . .
H21A H 0.2443 0.0411 0.3383 0.038 Uiso 1 1 calc R U
C22 C 0.3922(5) 0.04992(16) 0.4643(4) 0.0342(11) Uani 1 1 d . .
H22A H 0.3746 0.0255 0.5032 0.041 Uiso 1 1 calc R U
C23 C 0.4955(5) 0.07668(17) 0.5062(4) 0.0345(11) Uani 1 1 d . .
H23A H 0.5485 0.0707 0.5738 0.041 Uiso 1 1 calc R U
C24 C 0.5212(4) 0.11239(16) 0.4488(4) 0.0264(9) Uani 1 1 d . .
H24A H 0.5909 0.1312 0.4778 0.032 Uiso 1 1 calc R U
C25 C 0.6388(3) 0.12483(14) 0.2736(3) 0.0184(8) Uani 1 1 d . .
H25A H 0.5901 0.0970 0.2558 0.022 Uiso 1 1 calc R U
C26 C 0.7560(4) 0.12042(14) 0.2721(3) 0.0193(8) Uani 1 1 d . .
C27 C 0.7875(4) 0.07608(16) 0.2412(4) 0.0279(10) Uani 1 1 d . .
H27A H 0.7320 0.0504 0.2222 0.033 Uiso 1 1 calc R U
C28 C 0.8968(4) 0.06958(17) 0.2381(4) 0.0290(10) Uani 1 1 d . .
H28A H 0.9169 0.0396 0.2169 0.035 Uiso 1 1 calc R U
C29 C 0.9792(4) 0.10716(17) 0.2664(3) 0.0267(10) Uani 1 1 d . .
H29A H 1.0559 0.1023 0.2661 0.032 Uiso 1 1 calc R U
C30 C 0.9501(4) 0.15061(16) 0.2941(3) 0.0223(9) Uani 1 1 d . .
C31 C 0.8362(3) 0.15902(15) 0.2982(3) 0.0186(8) Uani 1 1 d . .
C32 C 1.1346(4) 0.1857(2) 0.3139(5) 0.0460(14) Uani 1 1 d . .
H32A H 1.1817 0.1619 0.3634 0.069 Uiso 1 1 calc R U
H32B H 1.1753 0.2169 0.3283 0.069 Uiso 1 1 calc R U
H32C H 1.1245 0.1753 0.2454 0.069 Uiso 1 1 calc R U
C33 C 0.4799(3) 0.25296(13) -0.0072(3) 0.0158(8) Uani 1 1 d . .
H33A H 0.5662 0.2584 0.0230 0.019 Uiso 1 1 calc R U
H33B H 0.4514 0.2605 -0.0805 0.019 Uiso 1 1 calc R U
C34 C 0.4521(3) 0.20057(14) 0.0079(3) 0.0169(8) Uani 1 1 d . .
H34A H 0.5024 0.1912 0.0790 0.020 Uiso 1 1 calc R U
C35 C 0.4766(4) 0.16531(15) -0.0629(4) 0.0248(10) Uani 1 1 d . .
C36 C 0.5583(5) 0.12847(16) -0.0229(5) 0.0365(12) Uani 1 1 d . .
H36A H 0.6014 0.1265 0.0482 0.044 Uiso 1 1 calc R U
C37 C 0.5768(6) 0.09473(18) -0.0866(6) 0.0544(19) Uani 1 1 d . .
H37A H 0.6338 0.0701 -0.0593 0.065 Uiso 1 1 calc R U
C38 C 0.5131(6) 0.0967(2) -0.1892(6) 0.0568(19) Uani 1 1 d . .
H38A H 0.5243 0.0728 -0.2325 0.068 Uiso 1 1 calc R U
C39 C 0.4332(6) 0.1332(2) -0.2293(5) 0.0571(18) Uani 1 1 d . .
H39A H 0.3907 0.1348 -0.3005 0.068 Uiso 1 1 calc R U
C40 C 0.4134(5) 0.1683(2) -0.1662(4) 0.0389(12) Uani 1 1 d . .
H40A H 0.3578 0.1934 -0.1941 0.047 Uiso 1 1 calc R U
C41 C 0.2829(3) 0.15863(14) 0.0082(3) 0.0160(8) Uani 1 1 d . .
H41A H 0.3309 0.1310 0.0150 0.019 Uiso 1 1 calc R U
C42 C 0.1673(3) 0.15082(14) 0.0103(3) 0.0162(8) Uani 1 1 d . .
C43 C 0.1387(4) 0.10430(14) 0.0320(3) 0.0200(8) Uani 1 1 d . .
H43A H 0.1931 0.0788 0.0397 0.024 Uiso 1 1 calc R U
C44 C 0.0341(4) 0.09498(15) 0.0422(3) 0.0219(9) Uani 1 1 d . .
H44A H 0.0165 0.0633 0.0576 0.026 Uiso 1 1 calc R U
C45 C -0.0471(3) 0.13238(15) 0.0299(3) 0.0204(8) Uani 1 1 d . .
H45A H -0.1201 0.1259 0.0366 0.025 Uiso 1 1 calc R U
C46 C -0.0220(3) 0.17829(14) 0.0083(3) 0.0165(8) Uani 1 1 d . .
C47 C 0.0860(3) 0.18891(14) -0.0034(3) 0.0144(8) Uani 1 1 d . .
C48 C -0.1982(4) 0.21021(18) 0.0178(4) 0.0307(11) Uani 1 1 d . .
H48A H -0.2501 0.1872 -0.0311 0.046 Uiso 1 1 calc R U
H48B H -0.2392 0.2410 0.0117 0.046 Uiso 1 1 calc R U
H48C H -0.1768 0.1976 0.0866 0.046 Uiso 1 1 calc R U
C49 C 0.1949(3) 0.30625(14) 0.1500(3) 0.0171(8) Uani 1 1 d . .
H49A H 0.2200 0.3169 0.2214 0.020 Uiso 1 1 calc R U
H49B H 0.1277 0.2838 0.1355 0.020 Uiso 1 1 calc R U
C50 C 0.1567(3) 0.34994(14) 0.0789(3) 0.0164(8) Uani 1 1 d . .
H50A H 0.2124 0.3770 0.1104 0.020 Uiso 1 1 calc R U
C51 C 0.0319(3) 0.36710(15) 0.0594(3) 0.0181(8) Uani 1 1 d . .
C52 C 0.0134(4) 0.41327(16) 0.0884(3) 0.0248(9) Uani 1 1 d . .
H52A H 0.0787 0.4338 0.1221 0.030 Uiso 1 1 calc R U
C53 C -0.1015(4) 0.42925(18) 0.0677(4) 0.0318(11) Uani 1 1 d . .
H53A H -0.1141 0.4607 0.0879 0.038 Uiso 1 1 calc R U
C54 C -0.1959(4) 0.40017(19) 0.0187(3) 0.0310(11) Uani 1 1 d . .
H54A H -0.2738 0.4117 0.0037 0.037 Uiso 1 1 calc R U
C55 C -0.1781(4) 0.35371(18) -0.0094(4) 0.0288(10) Uani 1 1 d . .
H55A H -0.2438 0.3333 -0.0427 0.035 Uiso 1 1 calc R U
C56A C -0.0640(3) 0.33717(15) 0.0116(3) 0.0211(9) Uani 1 1 d . .
H56A H -0.0517 0.3054 -0.0069 0.025 Uiso 1 1 calc R U
C57 C 0.1466(3) 0.36740(14) -0.0882(3) 0.0150(8) Uani 1 1 d . .
H57A H 0.1178 0.3978 -0.0772 0.018 Uiso 1 1 calc R U
C58 C 0.1603(3) 0.36038(14) -0.1838(3) 0.0154(8) Uani 1 1 d . .
C59 C 0.1294(3) 0.39933(15) -0.2528(3) 0.0212(8) Uani 1 1 d . .
H59A H 0.1031 0.4288 -0.2348 0.025 Uiso 1 1 calc R U
C60 C 0.1376(4) 0.39450(16) -0.3465(3) 0.0249(9) Uani 1 1 d . .
H60A H 0.1150 0.4204 -0.3936 0.030 Uiso 1 1 calc R U
C61 C 0.1794(4) 0.35134(17) -0.3720(3) 0.0254(9) Uani 1 1 d . .
H61A H 0.1855 0.3483 -0.4362 0.030 Uiso 1 1 calc R U
C62 C 0.2115(3) 0.31362(15) -0.3050(3) 0.0199(8) Uani 1 1 d . .
C63 C 0.2003(3) 0.31624(14) -0.2084(3) 0.0160(8) Uani 1 1 d . .
C64 C 0.2721(5) 0.2658(2) -0.4147(4) 0.0367(11) Uani 1 1 d . .
H64A H 0.1949 0.2643 -0.4708 0.055 Uiso 1 1 calc R U
H64B H 0.3162 0.2362 -0.4135 0.055 Uiso 1 1 calc R U
H64C H 0.3164 0.2935 -0.4239 0.055 Uiso 1 1 calc R U
C65 C 0.5394(3) 0.38588(14) 0.0921(3) 0.0156(8) Uani 1 1 d . .
H65A H 0.5390 0.3620 0.0403 0.019 Uiso 1 1 calc R U
H65B H 0.6161 0.4030 0.1161 0.019 Uiso 1 1 calc R U
C66 C 0.4382(3) 0.42188(13) 0.0460(3) 0.0152(8) Uani 1 1 d . .
H66A H 0.3683 0.4044 -0.0029 0.018 Uiso 1 1 calc R U
C67 C 0.4757(3) 0.46016(13) -0.0109(3) 0.0155(8) Uani 1 1 d . .
C68 C 0.4310(4) 0.46134(15) -0.1159(3) 0.0225(9) Uani 1 1 d . .
H68A H 0.3690 0.4401 -0.1536 0.027 Uiso 1 1 calc R U
C69 C 0.4770(4) 0.49378(16) -0.1666(3) 0.0273(10) Uani 1 1 d . .
H69A H 0.4464 0.4945 -0.2386 0.033 Uiso 1 1 calc R U
C70 C 0.5660(4) 0.52444(16) -0.1125(4) 0.0276(10) Uani 1 1 d . .
H70A H 0.5974 0.5463 -0.1471 0.033 Uiso 1 1 calc R U
C71 C 0.6103(4) 0.52389(15) -0.0080(4) 0.0261(9) Uani 1 1 d . .
H71A H 0.6719 0.5454 0.0289 0.031 Uiso 1 1 calc R U
C72 C 0.5656(4) 0.49213(15) 0.0435(3) 0.0209(9) Uani 1 1 d . .
H72A H 0.5960 0.4921 0.1155 0.025 Uiso 1 1 calc R U
C73 C 0.3236(3) 0.47173(13) 0.1092(3) 0.0158(8) Uani 1 1 d . .
H73A H 0.2891 0.4824 0.0409 0.019 Uiso 1 1 calc R U
C74 C 0.2776(3) 0.49190(14) 0.1802(3) 0.0165(8) Uani 1 1 d . .
C75 C 0.1872(4) 0.52647(15) 0.1412(4) 0.0233(9) Uani 1 1 d . .
H75A H 0.1600 0.5353 0.0717 0.028 Uiso 1 1 calc R U
C76 C 0.1380(4) 0.54741(15) 0.2038(4) 0.0252(9) Uani 1 1 d . .
H76A H 0.0778 0.5710 0.1776 0.030 Uiso 1 1 calc R U
C77 C 0.1769(4) 0.53400(15) 0.3055(3) 0.0223(9) Uani 1 1 d . .
H77 H 0.1434 0.5488 0.3484 0.027 Uiso 1 1 calc R U
C78 C 0.2632(3) 0.49949(14) 0.3445(3) 0.0167(8) Uani 1 1 d . .
C79 C 0.3162(3) 0.47697(13) 0.2817(3) 0.0155(8) Uani 1 1 d . .
C80 C 0.2567(4) 0.50507(18) 0.5087(4) 0.0313(10) Uani 1 1 d . .
H80A H 0.2747 0.5396 0.5147 0.047 Uiso 1 1 calc R U
H80B H 0.2913 0.4899 0.5756 0.047 Uiso 1 1 calc R U
H80C H 0.1709 0.5005 0.4814 0.047 Uiso 1 1 calc R U
C81 C 0.4249(3) 0.33353(14) 0.3805(3) 0.0146(8) Uani 1 1 d . .
H81A H 0.4004 0.2998 0.3835 0.017 Uiso 1 1 calc R U
H81B H 0.3656 0.3550 0.3904 0.017 Uiso 1 1 calc R U
C82 C 0.5467(3) 0.34242(14) 0.4643(3) 0.0153(8) Uani 1 1 d . .
H82A H 0.5978 0.3138 0.4679 0.018 Uiso 1 1 calc R U
C83 C 0.5360(3) 0.34825(15) 0.5656(3) 0.0181(8) Uani 1 1 d . .
C84 C 0.5818(4) 0.31345(17) 0.6402(3) 0.0260(10) Uani 1 1 d . .
H84A H 0.6251 0.2871 0.6292 0.031 Uiso 1 1 calc R U
C85 C 0.5648(4) 0.31697(19) 0.7307(4) 0.0339(11) Uani 1 1 d . .
H85A H 0.5967 0.2930 0.7813 0.041 Uiso 1 1 calc R U
C86 C 0.5022(4) 0.35474(19) 0.7480(3) 0.0321(11) Uani 1 1 d . .
H86A H 0.4901 0.3569 0.8099 0.039 Uiso 1 1 calc R U
C87 C 0.4568(4) 0.38978(17) 0.6736(3) 0.0283(10) Uani 1 1 d . .
H87A H 0.4135 0.4159 0.6851 0.034 Uiso 1 1 calc R U
C88 C 0.4737(4) 0.38725(15) 0.5826(3) 0.0210(8) Uani 1 1 d . .
H88A H 0.4433 0.4117 0.5328 0.025 Uiso 1 1 calc R U
C89 C 0.6911(3) 0.40325(15) 0.4933(3) 0.0176(8) Uani 1 1 d . .
H89A H 0.7225 0.3897 0.5595 0.021 Uiso 1 1 calc R U
C90 C 0.7550(3) 0.44319(14) 0.4731(3) 0.0167(8) Uani 1 1 d . .
C91 C 0.8550(4) 0.46027(16) 0.5544(3) 0.0245(9) Uani 1 1 d . .
H91A H 0.8775 0.4455 0.6191 0.029 Uiso 1 1 calc R U
C92 C 0.9196(4) 0.49780(17) 0.5411(4) 0.0284(10) Uani 1 1 d . .
H92A H 0.9867 0.5090 0.5965 0.034 Uiso 1 1 calc R U
C93 C 0.8874(4) 0.51960(16) 0.4470(4) 0.0252(9) Uani 1 1 d . .
H93A H 0.9323 0.5460 0.4386 0.030 Uiso 1 1 calc R U
C94 C 0.7907(3) 0.50349(14) 0.3651(3) 0.0203(8) Uani 1 1 d . .
C95 C 0.7208(3) 0.46438(14) 0.3759(3) 0.0175(8) Uani 1 1 d . .
C96 C 0.8231(6) 0.5609(2) 0.2561(5) 0.0547(17) Uani 1 1 d . .
H96A H 0.8278 0.5865 0.3049 0.082 Uiso 1 1 calc R U
H96B H 0.7855 0.5735 0.1870 0.082 Uiso 1 1 calc R U
H96C H 0.9028 0.5496 0.2669 0.082 Uiso 1 1 calc R U
N1W N 0.9547(4) 0.47559(16) 0.8450(3) 0.0393(10) Uani 1 1 d . .
C1W C 0.8626(4) 0.45968(17) 0.8145(4) 0.0302(10) Uani 1 1 d . .
C2W C 0.7438(5) 0.4393(2) 0.7744(4) 0.0443(13) Uani 1 1 d . .
H2WA H 0.7008 0.4516 0.7058 0.066 Uiso 1 1 calc R U
H2WB H 0.7020 0.4485 0.8183 0.066 Uiso 1 1 calc R U
H2WC H 0.7489 0.4041 0.7722 0.066 Uiso 1 1 calc R U
N2W N -0.0856(6) 0.11483(19) 0.5591(5) 0.0678(17) Uani 1 1 d . .
C3W C -0.0330(6) 0.1482(2) 0.5655(6) 0.0569(17) Uani 1 1 d . .
C4W C 0.0342(6) 0.1916(3) 0.5711(8) 0.086(3) Uani 1 1 d . .
H4WA H 0.1097 0.1833 0.5663 0.129 Uiso 1 1 calc R U
H4WB H 0.0488 0.2079 0.6358 0.129 Uiso 1 1 calc R U
H4WC H -0.0104 0.2130 0.5151 0.129 Uiso 1 1 calc R U

loop_
_atom_site_aniso_label
_atom_site_aniso_U_11
_atom_site_aniso_U_22
_atom_site_aniso_U_33
_atom_site_aniso_U_23
_atom_site_aniso_U_13
_atom_site_aniso_U_12
Fe1 0.0094(2) 0.0141(3) 0.0151(3) 0.0009(2) 0.0055(2) 0.0003(2)
Fe2 0.0060(2) 0.0087(2) 0.0088(2) 0.00162(19) 0.00416(18) 0.00181(18)
Fe3 0.0098(2) 0.0134(3) 0.0119(3) 0.0000(2) 0.0039(2) 0.00012(19)
Fe4 0.0113(2) 0.0121(2) 0.0132(3) 0.0005(2) 0.0056(2) 0.0010(2)
O1 0.0056(7) 0.0201(13) 0.0168(13) 0.0018(11) 0.0067(10) 0.0018(9)
O2 0.0240(15) 0.0250(16) 0.0145(14) 0.0009(12) 0.0075(12) -0.0084(12)
O3 0.0346(17) 0.0289(16) 0.0237(17) 0.0086(13) 0.0127(14) -0.0045(14)
O4 0.0135(12) 0.0140(12) 0.0178(13) 0.0084(7) 0.0078(10) 0.0010(10)
O5 0.0150(13) 0.0185(15) 0.0337(18) 0.0011(12) 0.0126(12) 0.0035(11)
O6 0.0185(15) 0.0341(18) 0.059(2) -0.0010(16) 0.0238(16) 0.0043(13)
O7 0.0114(12) 0.0159(13) 0.0147(13) -0.0013(10) 0.0068(10) -0.0003(10)
O8 0.0131(12) 0.0153(13) 0.0214(14) 0.0021(11) 0.0068(11) -0.0004(11)
O9 0.0133(13) 0.0254(15) 0.0284(17) 0.0035(12) 0.0109(12) 0.0001(11)
O10 0.0061(4) 0.0206(14) 0.0135(13) -0.0007(10) 0.0040(9) 0.0008(9)
O11 0.0186(13) 0.0189(14) 0.0155(14) 0.0004(11) 0.0067(11) 0.0022(11)
O12 0.0331(16) 0.0329(17) 0.0182(15) -0.0013(13) 0.0145(13) 0.0051(14)
O13 0.0161(13) 0.0122(13) 0.0142(14) -0.0003(10) 0.0089(11) -0.0014(10)
O14 0.0184(13) 0.0184(14) 0.0186(15) 0.0000(11) 0.0085(11) 0.0049(11)
O15 0.0253(15) 0.0266(15) 0.0183(15) -0.0001(12) 0.0115(12) 0.0067(12)
O16 0.0178(13) 0.0133(12) 0.0133(14) 0.0001(10) 0.0091(11) 0.0001(10)
O17 0.0141(13) 0.0224(14) 0.0153(14) 0.0000(11) 0.0038(11) -0.0051(11)
O18 0.0322(17) 0.0301(17) 0.0274(18) 0.0054(14) 0.0058(14) -0.0154(14)
N1 0.0098(13) 0.0172(15) 0.0133(16) 0.0002(13) 0.0055(12) 0.0000(12)
N2 0.0121(15) 0.0168(16) 0.0178(17) 0.0016(13) 0.0075(13) 0.0008(12)
N3 0.0128(15) 0.0153(16) 0.0129(16) -0.0024(12) 0.0049(12) 0.0006(12)
N4 0.0082(14) 0.0166(16) 0.0138(16) -0.0021(12) 0.0043(12) -0.0009(12)
N5 0.0133(15) 0.0162(16) 0.0154(17) 0.0027(13) 0.0082(13) 0.0000(12)
N6 0.0111(14) 0.0166(15) 0.0125(16) -0.0012(12) 0.0062(12) 0.0005(12)
C1 0.0115(16) 0.0219(19) 0.0148(18) 0.0010(16) 0.0069(14) -0.0036(15)
C2 0.0123(17) 0.0172(18) 0.0150(19) 0.0023(15) 0.0079(15) 0.0006(14)
C3 0.0119(17) 0.0226(19) 0.0142(19) 0.0005(15) 0.0074(15) -0.0012(15)
C4 0.0171(19) 0.022(2) 0.026(2) -0.0008(17) 0.0120(17) 0.0002(15)
C5 0.025(2) 0.021(2) 0.035(3) -0.0038(18) 0.0178(19) -0.0055(16)
C6 0.0143(19) 0.031(2) 0.022(2) -0.0011(17) 0.0089(16) -0.0076(16)
C7 0.0149(19) 0.028(2) 0.017(2) 0.0027(16) 0.0084(16) 0.0031(16)
C8 0.0167(18) 0.0207(19) 0.018(2) 0.0009(16) 0.0096(16) -0.0010(15)
C9 0.0096(16) 0.020(2) 0.019(2) -0.0012(15) 0.0063(15) -0.0016(14)
C10 0.0184(19) 0.034(2) 0.020(2) -0.0016(18) 0.0066(16) -0.0028(17)
C11 0.0111(17) 0.026(2) 0.016(2) 0.0010(16) 0.0056(15) 0.0007(15)
C12 0.017(2) 0.050(3) 0.014(2) -0.0025(19) -0.0031(16) -0.0064(19)
C13 0.022(2) 0.042(3) 0.019(2) 0.0109(19) 0.0073(17) 0.0009(19)
C14 0.0120(18) 0.028(2) 0.020(2) 0.0041(17) 0.0041(15) 0.0017(15)
C15 0.0145(18) 0.026(2) 0.016(2) 0.0013(16) 0.0071(15) 0.0001(15)
C16 0.070(4) 0.039(3) 0.035(3) 0.012(2) 0.023(3) -0.013(3)
C17 0.0152(19) 0.0182(19) 0.029(2) 0.0037(16) 0.0164(17) -0.0008(15)
C18 0.0119(18) 0.0191(19) 0.019(2) 0.0001(16) 0.0069(15) -0.0011(15)
C19 0.0174(19) 0.0152(19) 0.026(2) 0.0004(16) 0.0111(17) -0.0005(15)
C20 0.023(2) 0.018(2) 0.031(2) -0.0063(17) 0.0146(18) -0.0039(16)
C21 0.029(2) 0.024(2) 0.049(3) -0.003(2) 0.023(2) -0.0077(19)
C22 0.044(3) 0.019(2) 0.051(3) 0.011(2) 0.031(3) -0.001(2)
C23 0.038(3) 0.031(3) 0.036(3) 0.012(2) 0.015(2) 0.001(2)
C24 0.024(2) 0.025(2) 0.029(2) 0.0053(19) 0.0085(18) -0.0030(17)
C25 0.021(2) 0.0148(19) 0.019(2) 0.0014(15) 0.0071(16) -0.0004(15)
C26 0.021(2) 0.021(2) 0.018(2) 0.0042(16) 0.0096(16) 0.0062(16)
C27 0.032(2) 0.022(2) 0.033(3) -0.0001(19) 0.016(2) 0.0053(18)
C28 0.034(2) 0.030(2) 0.027(2) 0.0045(19) 0.016(2) 0.015(2)
C29 0.025(2) 0.035(2) 0.025(2) 0.0082(19) 0.0149(19) 0.0127(19)
C30 0.020(2) 0.029(2) 0.021(2) 0.0061(17) 0.0104(17) 0.0069(17)
C31 0.0171(19) 0.022(2) 0.018(2) 0.0073(16) 0.0074(16) 0.0100(16)
C32 0.020(2) 0.057(4) 0.070(4) -0.011(3) 0.028(3) -0.001(2)
C33 0.0130(18) 0.0175(19) 0.019(2) -0.0007(15) 0.0088(15) 0.0013(14)
C34 0.0104(17) 0.0181(19) 0.022(2) -0.0010(16) 0.0059(15) 0.0014(14)
C35 0.023(2) 0.018(2) 0.042(3) -0.0094(19) 0.023(2) -0.0052(16)
C36 0.041(3) 0.018(2) 0.068(4) 0.006(2) 0.041(3) 0.005(2)
C37 0.074(4) 0.019(2) 0.107(6) 0.000(3) 0.077(4) 0.004(3)
C38 0.081(5) 0.026(3) 0.098(6) -0.027(3) 0.073(4) -0.016(3)
C39 0.067(4) 0.062(4) 0.057(4) -0.032(3) 0.041(3) -0.020(3)
C40 0.037(3) 0.044(3) 0.042(3) -0.019(2) 0.021(2) -0.001(2)
C41 0.0155(18) 0.0141(18) 0.019(2) -0.0027(15) 0.0070(15) 0.0017(15)
C42 0.0157(18) 0.0176(19) 0.0142(19) -0.0030(15) 0.0045(15) -0.0043(15)
C43 0.020(2) 0.0162(19) 0.021(2) -0.0015(16) 0.0051(16) -0.0001(15)
C44 0.023(2) 0.017(2) 0.024(2) 0.0017(17) 0.0071(17) -0.0075(16)
C45 0.0160(19) 0.026(2) 0.019(2) 0.0013(17) 0.0063(16) -0.0057(16)
C46 0.0139(18) 0.023(2) 0.0110(19) -0.0010(15) 0.0027(15) -0.0015(15)
C47 0.0116(17) 0.0174(19) 0.0128(19) -0.0035(15) 0.0030(14) -0.0040(14)
C48 0.020(2) 0.036(3) 0.043(3) 0.008(2) 0.021(2) 0.0029(19)
C49 0.0142(17) 0.021(2) 0.018(2) -0.0004(16) 0.0092(15) 0.0016(15)
C50 0.0124(18) 0.0203(19) 0.0170(19) -0.0009(15) 0.0063(15) 0.0011(15)
C51 0.0154(19) 0.024(2) 0.017(2) 0.0030(16) 0.0083(15) 0.0041(15)
C52 0.027(2) 0.028(2) 0.021(2) -0.0035(18) 0.0111(18) 0.0036(18)
C53 0.032(2) 0.034(3) 0.034(3) -0.001(2) 0.018(2) 0.014(2)
C54 0.018(2) 0.050(3) 0.029(2) 0.013(2) 0.0136(18) 0.016(2)
C55 0.015(2) 0.041(3) 0.030(2) 0.006(2) 0.0079(18) 0.0000(18)
C56A 0.017(2) 0.024(2) 0.022(2) 0.0006(17) 0.0078(16) 0.0014(16)
C57 0.0102(17) 0.0164(18) 0.017(2) 0.0000(15) 0.0043(14) -0.0006(14)
C58 0.0087(17) 0.0209(19) 0.0147(19) 0.0024(16) 0.0024(14) -0.0022(14)
C59 0.0207(19) 0.020(2) 0.023(2) 0.0043(17) 0.0091(16) 0.0002(16)
C60 0.024(2) 0.029(2) 0.022(2) 0.0107(18) 0.0087(17) 0.0001(17)
C61 0.022(2) 0.039(3) 0.018(2) 0.0035(18) 0.0095(17) -0.0023(18)
C62 0.0168(19) 0.029(2) 0.014(2) -0.0015(16) 0.0063(16) -0.0020(16)
C63 0.0095(16) 0.022(2) 0.015(2) 0.0015(15) 0.0035(14) -0.0028(14)
C64 0.050(3) 0.043(3) 0.024(2) -0.004(2) 0.023(2) 0.003(2)
C65 0.0173(18) 0.0154(18) 0.018(2) 0.0016(15) 0.0113(16) -0.0018(15)
C66 0.0164(18) 0.0151(18) 0.0152(19) -0.0011(14) 0.0072(15) -0.0014(14)
C67 0.0183(18) 0.0118(17) 0.020(2) 0.0020(15) 0.0107(16) 0.0047(14)
C68 0.026(2) 0.023(2) 0.019(2) 0.0023(16) 0.0088(17) -0.0002(17)
C69 0.040(3) 0.025(2) 0.019(2) 0.0064(17) 0.014(2) 0.0047(19)
C70 0.038(2) 0.021(2) 0.031(3) 0.0081(18) 0.022(2) -0.0005(19)
C71 0.030(2) 0.019(2) 0.031(3) 0.0032(18) 0.0138(19) -0.0067(17)
C72 0.023(2) 0.021(2) 0.021(2) 0.0032(17) 0.0105(17) -0.0019(16)
C73 0.0131(17) 0.0157(18) 0.017(2) 0.0035(15) 0.0038(15) 0.0001(14)
C74 0.0136(17) 0.0140(18) 0.023(2) 0.0013(15) 0.0088(16) -0.0003(14)
C75 0.023(2) 0.022(2) 0.028(2) 0.0077(18) 0.0141(18) 0.0062(17)
C76 0.025(2) 0.023(2) 0.031(2) 0.0056(18) 0.0141(19) 0.0113(17)
C77 0.021(2) 0.020(2) 0.029(2) -0.0020(17) 0.0144(18) 0.0033(16)
C78 0.0185(19) 0.0142(18) 0.019(2) -0.0015(15) 0.0096(16) -0.0019(15)
C79 0.0135(17) 0.0127(18) 0.024(2) -0.0007(15) 0.0109(16) -0.0020(14)
C80 0.034(2) 0.040(3) 0.024(2) -0.006(2) 0.015(2) 0.009(2)
C81 0.0147(18) 0.022(2) 0.0093(18) 0.0005(15) 0.0066(15) -0.0022(15)
C82 0.0128(18) 0.0188(19) 0.0145(19) 0.0046(15) 0.0054(15) 0.0019(15)
C83 0.0118(17) 0.027(2) 0.0154(19) -0.0001(16) 0.0054(15) -0.0015(15)
C84 0.024(2) 0.036(2) 0.019(2) 0.0083(18) 0.0098(18) 0.0086(18)
C85 0.035(3) 0.049(3) 0.019(2) 0.010(2) 0.010(2) 0.006(2)
C86 0.030(2) 0.052(3) 0.017(2) -0.005(2) 0.011(2) -0.004(2)
C87 0.029(2) 0.036(3) 0.025(2) -0.0081(19) 0.0163(19) -0.0010(19)
C88 0.0205(19) 0.026(2) 0.019(2) -0.0024(17) 0.0108(17) -0.0027(16)
C89 0.0167(18) 0.0209(19) 0.018(2) 0.0014(16) 0.0094(15) 0.0050(16)
C90 0.0121(17) 0.0196(19) 0.018(2) -0.0061(16) 0.0055(15) 0.0016(15)
C91 0.020(2) 0.031(2) 0.022(2) -0.0082(18) 0.0077(17) -0.0025(17)
C92 0.019(2) 0.031(2) 0.030(3) -0.010(2) 0.0031(18) -0.0062(18)
C93 0.023(2) 0.022(2) 0.033(3) -0.0085(18) 0.0129(19) -0.0069(17)
C94 0.0192(19) 0.019(2) 0.024(2) -0.0044(17) 0.0096(17) -0.0015(16)
C95 0.0162(18) 0.018(2) 0.022(2) -0.0049(16) 0.0112(16) 0.0010(15)
C96 0.054(4) 0.052(4) 0.048(4) 0.015(3) 0.008(3) -0.033(3)
N1W 0.042(3) 0.040(2) 0.038(3) -0.002(2) 0.019(2) -0.005(2)
C1W 0.039(3) 0.027(2) 0.030(3) 0.0006(19) 0.020(2) 0.000(2)
C2W 0.044(3) 0.051(3) 0.040(3) 0.000(3) 0.019(3) -0.010(3)
N2W 0.091(4) 0.035(3) 0.101(5) 0.020(3) 0.063(4) 0.006(3)
C3W 0.050(4) 0.046(4) 0.082(5) 0.022(3) 0.034(3) 0.017(3)
C4W 0.038(4) 0.065(5) 0.149(9) 0.027(5) 0.028(4) -0.003(3)

loop_
_atom_type_symbol
_atom_type_description
_atom_type_scat_dispersion_real
_atom_type_scat_dispersion_imag
_atom_type_scat_source
C C 0.0033 0.0016 'International Tables Vol C Tables 4.2.6.8 and 6.1.1.4'
H H 0.0000 0.0000 'International Tables Vol C Tables 4.2.6.8 and 6.1.1.4'
N N 0.0061 0.0033 'International Tables Vol C Tables 4.2.6.8 and 6.1.1.4'
O O 0.0106 0.0060 'International Tables Vol C Tables 4.2.6.8 and 6.1.1.4'
Fe Fe 0.3463 0.8444 'International Tables Vol C Tables 4.2.6.8 and 6.1.1.4'

loop_
_geom_angle_atom_site_label_1
_geom_angle_atom_site_label_2
_geom_angle_atom_site_label_3
_geom_angle
O2 Fe1 O5 102.91(13)
O2 Fe1 O1 153.17(12)
O5 Fe1 O1 96.59(11)
O2 Fe1 O4 94.84(12)
O5 Fe1 O4 155.11(12)
O1 Fe1 O4 73.36(10)
O2 Fe1 N1 85.33(12)
O5 Fe1 N1 88.25(12)
O1 Fe1 N1 76.96(11)
O4 Fe1 N1 110.72(11)
O2 Fe1 N2 91.67(12)
O5 Fe1 N2 86.04(12)
O1 Fe1 N2 108.04(12)
O4 Fe1 N2 76.01(11)
N1 Fe1 N2 172.80(12)
O4 Fe2 O13 137.41(11)
O4 Fe2 O7 123.27(11)
O13 Fe2 O7 91.49(11)
O4 Fe2 O10 93.53(11)
O13 Fe2 O10 120.75(11)
O7 Fe2 O10 75.56(10)
O4 Fe2 O16 88.97(11)
O13 Fe2 O16 71.22(10)
O7 Fe2 O16 142.81(10)
O10 Fe2 O16 85.27(10)
O4 Fe2 O1 72.44(10)
O13 Fe2 O1 87.43(11)
O7 Fe2 O1 86.81(10)
O10 Fe2 O1 146.47(10)
O16 Fe2 O1 123.58(11)
O11 Fe3 O8 102.54(11)
O11 Fe3 O10 157.60(11)
O8 Fe3 O10 94.11(11)
O11 Fe3 O7 93.17(11)
O8 Fe3 O7 157.88(11)
O10 Fe3 O7 75.55(10)
O11 Fe3 N3 95.22(12)
O8 Fe3 N3 86.47(12)
O10 Fe3 N3 100.72(11)
O7 Fe3 N3 76.57(11)
O11 Fe3 N4 86.28(12)
O8 Fe3 N4 93.87(12)
O10 Fe3 N4 77.65(11)
O7 Fe3 N4 102.69(11)
N3 Fe3 N4 178.35(13)
O14 Fe4 O17 104.36(12)
O14 Fe4 O16 96.06(11)
O17 Fe4 O16 151.70(11)
O14 Fe4 O13 150.42(11)
O17 Fe4 O13 97.60(11)
O16 Fe4 O13 71.69(10)
O14 Fe4 N5 85.70(12)
O17 Fe4 N5 89.09(12)
O16 Fe4 N5 112.10(11)
O13 Fe4 N5 74.96(11)
O14 Fe4 N6 89.16(12)
O17 Fe4 N6 85.03(12)
O16 Fe4 N6 75.76(11)
O13 Fe4 N6 112.54(11)
N5 Fe4 N6 171.00(12)
C1 O1 Fe1 111.1(2)
C1 O1 Fe2 128.4(2)
Fe1 O1 Fe2 104.44(11)
C15 O2 Fe1 134.4(3)
C14 O3 C16 115.9(4)
C17 O4 Fe2 136.3(2)
C17 O4 Fe1 113.3(2)
Fe2 O4 Fe1 107.32(12)
C31 O5 Fe1 134.4(3)
C30 O6 C32 116.5(4)
C33 O7 Fe2 129.7(2)
C33 O7 Fe3 110.2(2)
Fe2 O7 Fe3 104.07(11)
C47 O8 Fe3 132.6(2)
C46 O9 C48 117.2(3)
C49 O10 Fe3 110.4(2)
C49 O10 Fe2 131.6(2)
Fe3 O10 Fe2 104.80(11)
C63 O11 Fe3 133.3(2)
C62 O12 C64 116.1(4)
C65 O13 Fe2 132.4(2)
C65 O13 Fe4 114.6(2)
Fe2 O13 Fe4 108.95(12)
C79 O14 Fe4 134.9(3)
C78 O15 C80 117.0(3)
C81 O16 Fe4 114.0(2)
C81 O16 Fe2 130.0(2)
Fe4 O16 Fe2 107.95(12)
C95 O17 Fe4 134.6(3)
C94 O18 C96 115.9(4)
C9 N1 C2 118.3(3)
C9 N1 Fe1 127.7(3)
C2 N1 Fe1 114.0(2)
C25 N2 C18 117.9(3)
C25 N2 Fe1 126.8(3)
C18 N2 Fe1 115.2(2)
C41 N3 C34 118.6(3)
C41 N3 Fe3 126.3(3)
C34 N3 Fe3 114.5(2)
C57 N4 C50 118.6(3)
C57 N4 Fe3 127.2(3)
C50 N4 Fe3 113.7(2)
C73 N5 C66 117.9(3)
C73 N5 Fe4 126.6(3)
C66 N5 Fe4 115.2(2)
C89 N6 C82 117.8(3)
C89 N6 Fe4 127.1(3)
C82 N6 Fe4 115.0(2)
O1 C1 C2 108.7(3)
O1 C1 H1A 109.9
C2 C1 H1A 109.9
O1 C1 H1B 109.9
C2 C1 H1B 109.9
H1A C1 H1B 108.3
N1 C2 C3 114.1(3)
N1 C2 C1 105.7(3)
C3 C2 C1 113.0(3)
N1 C2 H2A 107.9
C3 C2 H2A 107.9
C1 C2 H2A 107.9
C4 C3 C8 119.0(3)
C4 C3 C2 119.6(3)
C8 C3 C2 121.4(3)
C3 C4 C5 121.0(4)
C3 C4 H4A 119.5
C5 C4 H4A 119.5
C6 C5 C4 119.7(4)
C6 C5 H5A 120.2
C4 C5 H5A 120.2
C5 C6 C7 119.7(4)
C5 C6 H6A 120.2
C7 C6 H6A 120.2
C6 C7 C8 120.9(4)
C6 C7 H7A 119.5
C8 C7 H7A 119.5
C7 C8 C3 119.7(4)
C7 C8 H8A 120.2
C3 C8 H8A 120.2
N1 C9 C11 125.1(4)
N1 C9 H9A 117.4
C11 C9 H9A 117.4
C12 C10 C11 120.2(4)
C12 C10 H10A 119.9
C11 C10 H10A 119.9
C15 C11 C10 120.5(4)
C15 C11 C9 122.5(4)
C10 C11 C9 117.0(4)
C10 C12 C13 120.1(4)
C10 C12 H12A 119.9
C13 C12 H12A 119.9
C14 C13 C12 120.6(4)
C14 C13 H13A 119.7
C12 C13 H13A 119.7
O3 C14 C13 124.8(4)
O3 C14 C15 114.3(4)
C13 C14 C15 120.8(4)
O2 C15 C11 123.9(4)
O2 C15 C14 118.3(4)
C11 C15 C14 117.7(4)
O3 C16 H16A 109.5
O3 C16 H16B 109.5
H16A C16 H16B 109.5
O3 C16 H16C 109.5
H16A C16 H16C 109.5
H16B C16 H16C 109.5
O4 C17 C18 109.4(3)
O4 C17 H17A 109.8
C18 C17 H17A 109.8
O4 C17 H17B 109.8
C18 C17 H17B 109.8
H17A C17 H17B 108.2
N2 C18 C19 113.8(3)
N2 C18 C17 106.4(3)
C19 C18 C17 111.2(3)
N2 C18 H18A 108.5
C19 C18 H18A 108.5
C17 C18 H18A 108.5
C24 C19 C20 119.7(4)
C24 C19 C18 120.6(4)
C20 C19 C18 119.5(4)
C19 C20 C21 120.4(4)
C19 C20 H20 119.8
C21 C20 H20 119.8
C22 C21 C20 120.0(4)
C22 C21 H21A 120.0
C20 C21 H21A 120.0
C21 C22 C23 119.9(4)
C21 C22 H22A 120.1
C23 C22 H22A 120.1
C22 C23 C24 119.9(5)
C22 C23 H23A 120.1
C24 C23 H23A 120.1
C19 C24 C23 120.1(4)
C19 C24 H24A 119.9
C23 C24 H24A 119.9
N2 C25 C26 126.2(4)
N2 C25 H25A 116.9
C26 C25 H25A 116.9
C31 C26 C27 120.2(4)
C31 C26 C25 121.9(4)
C27 C26 C25 117.9(4)
C28 C27 C26 120.8(4)
C28 C27 H27A 119.6
C26 C27 H27A 119.6
C27 C28 C29 120.0(4)
C27 C28 H28A 120.0
C29 C28 H28A 120.0
C30 C29 C28 120.4(4)
C30 C29 H29A 119.8
C28 C29 H29A 119.8
C29 C30 O6 125.5(4)
C29 C30 C31 121.5(4)
O6 C30 C31 113.0(4)
O5 C31 C26 124.6(3)
O5 C31 C30 118.2(4)
C26 C31 C30 117.1(4)
O6 C32 H32A 109.5
O6 C32 H32B 109.5
H32A C32 H32B 109.5
O6 C32 H32C 109.5
H32A C32 H32C 109.5
H32B C32 H32C 109.5
O7 C33 C34 108.3(3)
O7 C33 H33A 110.0
C34 C33 H33A 110.0
O7 C33 H33B 110.0
C34 C33 H33B 110.0
H33A C33 H33B 108.4
N3 C34 C35 112.1(3)
N3 C34 C33 106.8(3)
C35 C34 C33 114.3(3)
N3 C34 H34A 107.8
C35 C34 H34A 107.8
C33 C34 H34A 107.8
C40 C35 C36 120.3(4)
C40 C35 C34 120.0(4)
C36 C35 C34 119.7(4)
C37 C36 C35 120.0(6)
C37 C36 H36A 120.0
C35 C36 H36A 120.0
C38 C37 C36 120.3(6)
C38 C37 H37A 119.8
C36 C37 H37A 119.8
C37 C38 C39 119.9(5)
C37 C38 H38A 120.0
C39 C38 H38A 120.0
C38 C39 C40 120.9(7)
C38 C39 H39A 119.6
C40 C39 H39A 119.6
C35 C40 C39 118.5(6)
C35 C40 H40A 120.8
C39 C40 H40A 120.8
N3 C41 C42 126.5(3)
N3 C41 H41A 116.7
C42 C41 H41A 116.7
C43 C42 C47 119.9(3)
C43 C42 C41 118.1(4)
C47 C42 C41 121.9(3)
C44 C43 C42 121.3(4)
C44 C43 H43A 119.3
C42 C43 H43A 119.3
C43 C44 C45 119.6(4)
C43 C44 H44A 120.2
C45 C44 H44A 120.2
C46 C45 C44 120.5(4)
C46 C45 H45A 119.7
C44 C45 H45A 119.7
O9 C46 C45 124.9(3)
O9 C46 C47 114.1(3)
C45 C46 C47 121.0(4)
O8 C47 C42 123.7(3)
O8 C47 C46 118.6(3)
C42 C47 C46 117.7(3)
O9 C48 H48A 109.5
O9 C48 H48B 109.5
H48A C48 H48B 109.5
O9 C48 H48C 109.5
H48A C48 H48C 109.5
H48B C48 H48C 109.5
O10 C49 C50 109.1(3)
O10 C49 H49A 109.9
C50 C49 H49A 109.9
O10 C49 H49B 109.9
C50 C49 H49B 109.9
H49A C49 H49B 108.3
N4 C50 C51 111.5(3)
N4 C50 C49 106.9(3)
C51 C50 C49 113.6(3)
N4 C50 H50A 108.2
C51 C50 H50A 108.2
C49 C50 H50A 108.2
C56A C51 C52 119.7(4)
C56A C51 C50 120.4(4)
C52 C51 C50 120.0(4)
C51 C52 C53 119.6(4)
C51 C52 H52A 120.2
C53 C52 H52A 120.2
C54 C53 C52 120.6(4)
C54 C53 H53A 119.7
C52 C53 H53A 119.7
C53 C54 C55 120.1(4)
C53 C54 H54A 120.0
C55 C54 H54A 120.0
C56A C55 C54 119.9(4)
C56A C55 H55A 120.1
C54 C55 H55A 120.1
C51 C56A C55 120.1(4)
C51 C56A H56A 120.0
C55 C56A H56A 120.0
N4 C57 C58 125.4(4)
N4 C57 H57A 117.3
C58 C57 H57A 117.3
C63 C58 C59 121.1(4)
C63 C58 C57 121.7(3)
C59 C58 C57 117.2(4)
C60 C59 C58 120.0(4)
C60 C59 H59A 120.0
C58 C59 H59A 120.0
C59 C60 C61 119.9(4)
C59 C60 H60A 120.0
C61 C60 H60A 120.0
C62 C61 C60 120.6(4)
C62 C61 H61A 119.7
C60 C61 H61A 119.7
O12 C62 C61 125.6(4)
O12 C62 C63 112.9(3)
C61 C62 C63 121.5(4)
O11 C63 C58 124.8(4)
O11 C63 C62 118.4(4)
C58 C63 C62 116.8(4)
O12 C64 H64A 109.5
O12 C64 H64B 109.5
H64A C64 H64B 109.5
O12 C64 H64C 109.5
H64A C64 H64C 109.5
H64B C64 H64C 109.5
O13 C65 C66 108.5(3)
O13 C65 H65A 110.0
C66 C65 H65A 110.0
O13 C65 H65B 110.0
C66 C65 H65B 110.0
H65A C65 H65B 108.4
N5 C66 C67 114.3(3)
N5 C66 C65 107.0(3)
C67 C66 C65 109.1(3)
N5 C66 H66A 108.7
C67 C66 H66A 108.7
C65 C66 H66A 108.7
C68 C67 C72 119.3(4)
C68 C67 C66 121.4(4)
C72 C67 C66 119.1(4)
C67 C68 C69 120.1(4)
C67 C68 H68A 119.9
C69 C68 H68A 119.9
C70 C69 C68 120.0(4)
C70 C69 H69A 120.0
C68 C69 H69A 120.0
C69 C70 C71 120.4(4)
C69 C70 H70A 119.8
C71 C70 H70A 119.8
C70 C71 C72 120.4(4)
C70 C71 H71A 119.8
C72 C71 H71A 119.8
C71 C72 C67 119.8(4)
C71 C72 H72A 120.1
C67 C72 H72A 120.1
N5 C73 C74 125.6(4)
N5 C73 H73A 117.2
C74 C73 H73A 117.2
C79 C74 C75 121.0(4)
C79 C74 C73 122.6(3)
C75 C74 C73 116.4(4)
C76 C75 C74 120.1(4)
C76 C75 H75A 119.9
C74 C75 H75A 119.9
C75 C76 C77 120.0(4)
C75 C76 H76A 120.0
C77 C76 H76A 120.0
C78 C77 C76 120.8(4)
C78 C77 H77 119.6
C76 C77 H77 119.6
O15 C78 C77 124.9(4)
O15 C78 C79 114.4(3)
C77 C78 C79 120.7(4)
O14 C79 C74 124.2(4)
O14 C79 C78 118.4(4)
C74 C79 C78 117.4(3)
O15 C80 H80A 109.5
O15 C80 H80B 109.5
H80A C80 H80B 109.5
O15 C80 H80C 109.5
H80A C80 H80C 109.5
H80B C80 H80C 109.5
O16 C81 C82 109.2(3)
O16 C81 H81A 109.8
C82 C81 H81A 109.8
O16 C81 H81B 109.8
C82 C81 H81B 109.8
H81A C81 H81B 108.3
N6 C82 C83 115.1(3)
N6 C82 C81 105.7(3)
C83 C82 C81 110.5(3)
N6 C82 H82A 108.4
C83 C82 H82A 108.4
C81 C82 H82A 108.4
C84 C83 C88 119.6(4)
C84 C83 C82 120.2(4)
C88 C83 C82 120.1(4)
C85 C84 C83 120.3(4)
C85 C84 H84A 119.9
C83 C84 H84A 119.9
C86 C85 C84 120.8(4)
C86 C85 H85A 119.6
C84 C85 H85A 119.6
C85 C86 C87 119.0(4)
C85 C86 H86A 120.5
C87 C86 H86A 120.5
C88 C87 C86 121.3(4)
C88 C87 H87A 119.4
C86 C87 H87A 119.4
C87 C88 C83 119.0(4)
C87 C88 H88A 120.5
C83 C88 H88A 120.5
N6 C89 C90 125.9(4)
N6 C89 H89A 117.1
C90 C89 H89A 117.1
C91 C90 C95 120.5(4)
C91 C90 C89 117.3(4)
C95 C90 C89 122.2(3)
C92 C91 C90 120.7(4)
C92 C91 H91A 119.6
C90 C91 H91A 119.6
C91 C92 C93 120.1(4)
C91 C92 H92A 120.0
C93 C92 H92A 120.0
C94 C93 C92 120.9(4)
C94 C93 H93A 119.5
C92 C93 H93A 119.5
O18 C94 C93 124.9(4)
O18 C94 C95 114.4(3)
C93 C94 C95 120.7(4)
O17 C95 C90 123.5(4)
O17 C95 C94 119.3(4)
C90 C95 C94 117.1(4)
O18 C96 H96A 109.5
O18 C96 H96B 109.5
H96A C96 H96B 109.5
O18 C96 H96C 109.5
H96A C96 H96C 109.5
H96B C96 H96C 109.5
N1W C1W C2W 179.6(6)
C1W C2W H2WA 109.5
C1W C2W H2WB 109.5
H2WA C2W H2WB 109.5
C1W C2W H2WC 109.5
H2WA C2W H2WC 109.5
H2WB C2W H2WC 109.5
N2W C3W C4W 178.5(9)
C3W C4W H4WA 109.5
C3W C4W H4WB 109.5
H4WA C4W H4WB 109.5
C3W C4W H4WC 109.5
H4WA C4W H4WC 109.5
H4WB C4W H4WC 109.5

loop_
_geom_bond_atom_site_label_1
_geom_bond_atom_site_label_2
_geom_bond_distance
Fe1 O2 1.924(3)
Fe1 O5 1.927(3)
Fe1 O1 2.001(3)
Fe1 O4 2.016(3)
Fe1 N1 2.136(3)
Fe1 N2 2.136(3)
Fe2 O4 1.984(2)
Fe2 O13 1.998(3)
Fe2 O7 2.011(3)
Fe2 O10 2.020(2)
Fe2 O16 2.040(3)
Fe2 O1 2.075(2)
Fe3 O11 1.924(3)
Fe3 O8 1.934(3)
Fe3 O10 2.001(3)
Fe3 O7 2.030(3)
Fe3 N3 2.114(3)
Fe3 N4 2.115(3)
Fe4 O14 1.925(3)
Fe4 O17 1.927(3)
Fe4 O16 2.000(3)
Fe4 O13 2.016(3)
Fe4 N5 2.158(3)
Fe4 N6 2.159(3)
O1 C1 1.417(4)
O2 C15 1.309(5)
O3 C14 1.360(5)
O3 C16 1.420(6)
O4 C17 1.404(4)
O5 C31 1.303(5)
O6 C30 1.376(6)
O6 C32 1.419(5)
O7 C33 1.413(4)
O8 C47 1.308(5)
O9 C46 1.363(5)
O9 C48 1.427(5)
O10 C49 1.426(4)
O11 C63 1.291(5)
O12 C62 1.364(5)
O12 C64 1.434(5)
O13 C65 1.409(4)
O14 C79 1.305(5)
O15 C78 1.360(5)
O15 C80 1.426(5)
O16 C81 1.400(4)
O17 C95 1.314(5)
O18 C94 1.357(5)
O18 C96 1.430(6)
N1 C9 1.278(5)
N1 C2 1.493(5)
N2 C25 1.279(5)
N2 C18 1.493(5)
N3 C41 1.281(5)
N3 C34 1.482(5)
N4 C57 1.280(5)
N4 C50 1.493(5)
N5 C73 1.287(5)
N5 C66 1.485(5)
N6 C89 1.275(5)
N6 C82 1.484(5)
C1 C2 1.527(5)
C1 H1A 0.9900
C1 H1B 0.9900
C2 C3 1.506(5)
C2 H2A 1.0000
C3 C4 1.384(6)
C3 C8 1.395(5)
C4 C5 1.391(6)
C4 H4A 0.9500
C5 C6 1.381(6)
C5 H5A 0.9500
C6 C7 1.382(6)
C6 H6A 0.9500
C7 C8 1.387(5)
C7 H7A 0.9500
C8 H8A 0.9500
C9 C11 1.442(5)
C9 H9A 0.9500
C10 C12 1.362(6)
C10 C11 1.414(6)
C10 H10A 0.9500
C11 C15 1.404(6)
C12 C13 1.403(7)
C12 H12A 0.9500
C13 C14 1.368(6)
C13 H13A 0.9500
C14 C15 1.421(6)
C16 H16A 0.9800
C16 H16B 0.9800
C16 H16C 0.9800
C17 C18 1.542(5)
C17 H17A 0.9900
C17 H17B 0.9900
C18 C19 1.510(5)
C18 H18A 1.0000
C19 C24 1.380(6)
C19 C20 1.381(6)
C20 C21 1.394(6)
C20 H20 0.9500
C21 C22 1.375(8)
C21 H21A 0.9500
C22 C23 1.391(7)
C22 H22A 0.9500
C23 C24 1.396(6)
C23 H23A 0.9500
C24 H24A 0.9500
C25 C26 1.447(5)
C25 H25A 0.9500
C26 C31 1.404(6)
C26 C27 1.410(6)
C27 C28 1.367(6)
C27 H27A 0.9500
C28 C29 1.400(7)
C28 H28A 0.9500
C29 C30 1.359(6)
C29 H29A 0.9500
C30 C31 1.436(5)
C32 H32A 0.9800
C32 H32B 0.9800
C32 H32C 0.9800
C33 C34 1.528(5)
C33 H33A 0.9900
C33 H33B 0.9900
C34 C35 1.515(6)
C34 H34A 1.0000
C35 C40 1.382(7)
C35 C36 1.392(7)
C36 C37 1.382(8)
C36 H36A 0.9500
C37 C38 1.372(10)
C37 H37A 0.9500
C38 C39 1.373(10)
C38 H38A 0.9500
C39 C40 1.407(7)
C39 H39A 0.9500
C40 H40A 0.9500
C41 C42 1.443(5)
C41 H41A 0.9500
C42 C43 1.403(5)
C42 C47 1.414(5)
C43 C44 1.367(6)
C43 H43A 0.9500
C44 C45 1.401(6)
C44 H44A 0.9500
C45 C46 1.374(6)
C45 H45A 0.9500
C46 C47 1.424(5)
C48 H48A 0.9800
C48 H48B 0.9800
C48 H48C 0.9800
C49 C50 1.536(5)
C49 H49A 0.9900
C49 H49B 0.9900
C50 C51 1.521(5)
C50 H50A 1.0000
C51 C56A 1.388(6)
C51 C52 1.392(6)
C52 C53 1.395(6)
C52 H52A 0.9500
C53 C54 1.365(7)
C53 H53A 0.9500
C54 C55 1.392(7)
C54 H54A 0.9500
C55 C56A 1.391(6)
C55 H55A 0.9500
C56A H56A 0.9500
C57 C58 1.446(5)
C57 H57A 0.9500
C58 C63 1.413(6)
C58 C59 1.414(6)
C59 C60 1.383(6)
C59 H59A 0.9500
C60 C61 1.404(6)
C60 H60A 0.9500
C61 C62 1.370(6)
C61 H61A 0.9500
C62 C63 1.436(6)
C64 H64A 0.9800
C64 H64B 0.9800
C64 H64C 0.9800
C65 C66 1.532(5)
C65 H65A 0.9900
C65 H65B 0.9900
C66 C67 1.510(5)
C66 H66A 1.0000
C67 C68 1.386(6)
C67 C72 1.397(6)
C68 C69 1.400(6)
C68 H68A 0.9500
C69 C70 1.367(7)
C69 H69A 0.9500
C70 C71 1.378(7)
C70 H70A 0.9500
C71 C72 1.386(6)
C71 H71A 0.9500
C72 H72A 0.9500
C73 C74 1.445(5)
C73 H73A 0.9500
C74 C79 1.404(6)
C74 C75 1.410(5)
C75 C76 1.379(6)
C75 H75A 0.9500
C76 C77 1.394(6)
C76 H76A 0.9500
C77 C78 1.378(6)
C77 H77 0.9500
C78 C79 1.433(5)
C80 H80A 0.9800
C80 H80B 0.9800
C80 H80C 0.9800
C81 C82 1.536(5)
C81 H81A 0.9900
C81 H81B 0.9900
C82 C83 1.507(5)
C82 H82A 1.0000
C83 C84 1.389(6)
C83 C88 1.398(6)
C84 C85 1.386(6)
C84 H84A 0.9500
C85 C86 1.376(7)
C85 H85A 0.9500
C86 C87 1.391(7)
C86 H86A 0.9500
C87 C88 1.390(6)
C87 H87A 0.9500
C88 H88A 0.9500
C89 C90 1.447(6)
C89 H89A 0.9500
C90 C91 1.411(6)
C90 C95 1.414(6)
C91 C92 1.364(6)
C91 H91A 0.9500
C92 C93 1.386(7)
C92 H92A 0.9500
C93 C94 1.384(6)
C93 H93A 0.9500
C94 C95 1.427(6)
C96 H96A 0.9800
C96 H96B 0.9800
C96 H96C 0.9800
N1W C1W 1.133(6)
C1W C2W 1.459(7)
C2W H2WA 0.9800
C2W H2WB 0.9800
C2W H2WC 0.9800
N2W C3W 1.111(8)
C3W C4W 1.445(10)
C4W H4WA 0.9800
C4W H4WB 0.9800
C4W H4WC 0.9800

loop_
_geom_torsion_atom_site_label_1
_geom_torsion_atom_site_label_2
_geom_torsion_atom_site_label_3
_geom_torsion_atom_site_label_4
_geom_torsion
Fe1 O1 C1 C2 -55.2(3)
Fe2 O1 C1 C2 75.1(4)
C9 N1 C2 C3 43.2(5)
Fe1 N1 C2 C3 -136.3(3)
C9 N1 C2 C1 168.0(3)
Fe1 N1 C2 C1 -11.5(3)
O1 C1 C2 N1 40.9(4)
O1 C1 C2 C3 166.4(3)
N1 C2 C3 C4 -125.6(4)
C1 C2 C3 C4 113.6(4)
N1 C2 C3 C8 54.6(5)
C1 C2 C3 C8 -66.2(5)
C8 C3 C4 C5 -1.1(6)
C2 C3 C4 C5 179.1(4)
C3 C4 C5 C6 0.4(7)
C4 C5 C6 C7 0.8(7)
C5 C6 C7 C8 -1.2(7)
C6 C7 C8 C3 0.5(6)
C4 C3 C8 C7 0.7(6)
C2 C3 C8 C7 -179.5(4)
C2 N1 C9 C11 176.1(3)
Fe1 N1 C9 C11 -4.5(5)
C12 C10 C11 C15 0.9(6)
C12 C10 C11 C9 -179.4(4)
N1 C9 C11 C15 -0.5(6)
N1 C9 C11 C10 179.9(4)
C11 C10 C12 C13 -0.2(7)
C10 C12 C13 C14 -1.0(7)
C16 O3 C14 C13 3.8(6)
C16 O3 C14 C15 -176.2(4)
C12 C13 C14 O3 -178.5(4)
C12 C13 C14 C15 1.5(7)
Fe1 O2 C15 C11 11.4(6)
Fe1 O2 C15 C14 -170.8(3)
C10 C11 C15 O2 177.4(4)
C9 C11 C15 O2 -2.3(6)
C10 C11 C15 C14 -0.4(6)
C9 C11 C15 C14 179.9(4)
O3 C14 C15 O2 1.3(5)
C13 C14 C15 O2 -178.7(4)
O3 C14 C15 C11 179.2(3)
C13 C14 C15 C11 -0.7(6)
Fe2 O4 C17 C18 105.9(4)
Fe1 O4 C17 C18 -50.9(4)
C25 N2 C18 C19 56.3(5)
Fe1 N2 C18 C19 -127.6(3)
C25 N2 C18 C17 179.0(4)
Fe1 N2 C18 C17 -4.8(4)
O4 C17 C18 N2 33.5(4)
O4 C17 C18 C19 157.9(3)
N2 C18 C19 C24 45.7(5)
C17 C18 C19 C24 -74.3(5)
N2 C18 C19 C20 -138.7(4)
C17 C18 C19 C20 101.2(4)
C24 C19 C20 C21 -0.5(6)
C18 C19 C20 C21 -176.2(4)
C19 C20 C21 C22 -1.0(7)
C20 C21 C22 C23 1.3(7)
C21 C22 C23 C24 -0.2(8)
C20 C19 C24 C23 1.7(7)
C18 C19 C24 C23 177.3(4)
C22 C23 C24 C19 -1.3(7)
C18 N2 C25 C26 177.0(4)
Fe1 N2 C25 C26 1.3(6)
N2 C25 C26 C31 0.8(7)
N2 C25 C26 C27 -177.8(4)
C31 C26 C27 C28 1.4(7)
C25 C26 C27 C28 -180.0(4)
C26 C27 C28 C29 0.3(7)
C27 C28 C29 C30 -1.8(7)
C28 C29 C30 O6 -178.1(4)
C28 C29 C30 C31 1.8(7)
C32 O6 C30 C29 2.7(7)
C32 O6 C30 C31 -177.2(4)
Fe1 O5 C31 C26 -3.6(6)
Fe1 O5 C31 C30 176.6(3)
C27 C26 C31 O5 178.7(4)
C25 C26 C31 O5 0.1(6)
C27 C26 C31 C30 -1.4(6)
C25 C26 C31 C30 180.0(4)
C29 C30 C31 O5 179.7(4)
O6 C30 C31 O5 -0.4(6)
C29 C30 C31 C26 -0.1(6)
O6 C30 C31 C26 179.8(4)
Fe2 O7 C33 C34 75.5(4)
Fe3 O7 C33 C34 -54.5(3)
C41 N3 C34 C35 54.5(5)
Fe3 N3 C34 C35 -133.7(3)
C41 N3 C34 C33 -179.7(3)
Fe3 N3 C34 C33 -7.8(4)
O7 C33 C34 N3 38.7(4)
O7 C33 C34 C35 163.2(3)
N3 C34 C35 C40 57.7(5)
C33 C34 C35 C40 -63.9(5)
N3 C34 C35 C36 -118.8(4)
C33 C34 C35 C36 119.5(4)
C40 C35 C36 C37 0.2(7)
C34 C35 C36 C37 176.7(4)
C35 C36 C37 C38 -1.4(8)
C36 C37 C38 C39 2.0(8)
C37 C38 C39 C40 -1.4(9)
C36 C35 C40 C39 0.4(7)
C34 C35 C40 C39 -176.2(4)
C38 C39 C40 C35 0.3(8)
C34 N3 C41 C42 173.9(4)
Fe3 N3 C41 C42 3.1(6)
N3 C41 C42 C43 -173.9(4)
N3 C41 C42 C47 2.7(6)
C47 C42 C43 C44 -1.3(6)
C41 C42 C43 C44 175.4(4)
C42 C43 C44 C45 0.7(6)
C43 C44 C45 C46 -0.4(6)
C48 O9 C46 C45 5.1(6)
C48 O9 C46 C47 -174.1(4)
C44 C45 C46 O9 -178.3(4)
C44 C45 C46 C47 0.8(6)
Fe3 O8 C47 C42 -18.6(6)
Fe3 O8 C47 C46 160.6(3)
C43 C42 C47 O8 -179.2(4)
C41 C42 C47 O8 4.2(6)
C43 C42 C47 C46 1.6(6)
C41 C42 C47 C46 -175.0(4)
O9 C46 C47 O8 -1.4(5)
C45 C46 C47 O8 179.3(4)
O9 C46 C47 C42 177.8(3)
C45 C46 C47 C42 -1.4(6)
Fe3 O10 C49 C50 -52.9(3)
Fe2 O10 C49 C50 81.1(4)
C57 N4 C50 C51 57.1(4)
Fe3 N4 C50 C51 -129.8(3)
C57 N4 C50 C49 -178.1(3)
Fe3 N4 C50 C49 -5.0(3)
O10 C49 C50 N4 35.6(4)
O10 C49 C50 C51 159.1(3)
N4 C50 C51 C56A 58.3(5)
C49 C50 C51 C56A -62.7(5)
N4 C50 C51 C52 -120.9(4)
C49 C50 C51 C52 118.1(4)
C56A C51 C52 C53 -1.0(6)
C50 C51 C52 C53 178.2(4)
C51 C52 C53 C54 -0.5(7)
C52 C53 C54 C55 1.3(7)
C53 C54 C55 C56A -0.8(7)
C52 C51 C56A C55 1.6(6)
C50 C51 C56A C55 -177.6(4)
C54 C55 C56A C51 -0.7(7)
C50 N4 C57 C58 177.1(3)
Fe3 N4 C57 C58 5.0(5)
N4 C57 C58 C63 1.3(6)
N4 C57 C58 C59 -180.0(4)
C63 C58 C59 C60 0.4(6)
C57 C58 C59 C60 -178.4(4)
C58 C59 C60 C61 -1.6(6)
C59 C60 C61 C62 0.5(6)
C64 O12 C62 C61 1.8(6)
C64 O12 C62 C63 -178.4(4)
C60 C61 C62 O12 -178.4(4)
C60 C61 C62 C63 1.9(6)
Fe3 O11 C63 C58 -11.0(6)
Fe3 O11 C63 C62 169.4(3)
C59 C58 C63 O11 -177.7(3)
C57 C58 C63 O11 1.0(6)
C59 C58 C63 C62 1.9(5)
C57 C58 C63 C62 -179.4(3)
O12 C62 C63 O11 -3.2(5)
C61 C62 C63 O11 176.6(4)
O12 C62 C63 C58 177.2(3)
C61 C62 C63 C58 -3.0(6)
Fe2 O13 C65 C66 103.3(3)
Fe4 O13 C65 C66 -51.2(3)
C73 N5 C66 C67 58.9(4)
Fe4 N5 C66 C67 -126.5(3)
C73 N5 C66 C65 179.9(3)
Fe4 N5 C66 C65 -5.5(3)
O13 C65 C66 N5 33.5(4)
O13 C65 C66 C67 157.7(3)
N5 C66 C67 C68 -133.5(4)
C65 C66 C67 C68 106.7(4)
N5 C66 C67 C72 52.7(5)
C65 C66 C67 C72 -67.1(4)
C72 C67 C68 C69 1.0(6)
C66 C67 C68 C69 -172.8(4)
C67 C68 C69 C70 -0.2(6)
C68 C69 C70 C71 -0.4(7)
C69 C70 C71 C72 0.2(7)
C70 C71 C72 C67 0.6(7)
C68 C67 C72 C71 -1.2(6)
C66 C67 C72 C71 172.8(4)
C66 N5 C73 C74 176.6(3)
Fe4 N5 C73 C74 2.7(5)
N5 C73 C74 C79 -3.9(6)
N5 C73 C74 C75 178.6(4)
C79 C74 C75 C76 2.3(6)
C73 C74 C75 C76 179.8(4)
C74 C75 C76 C77 -0.7(7)
C75 C76 C77 C78 -0.8(7)
C80 O15 C78 C77 -1.4(6)
C80 O15 C78 C79 179.1(4)
C76 C77 C78 O15 -178.7(4)
C76 C77 C78 C79 0.8(6)
Fe4 O14 C79 C74 5.8(6)
Fe4 O14 C79 C78 -174.8(3)
C75 C74 C79 O14 177.2(4)
C73 C74 C79 O14 -0.2(6)
C75 C74 C79 C78 -2.2(6)
C73 C74 C79 C78 -179.6(3)
O15 C78 C79 O14 0.8(5)
C77 C78 C79 O14 -178.7(4)
O15 C78 C79 C74 -179.8(3)
C77 C78 C79 C74 0.7(5)
Fe4 O16 C81 C82 -52.1(3)
Fe2 O16 C81 C82 92.3(4)
C89 N6 C82 C83 48.4(5)
Fe4 N6 C82 C83 -132.2(3)
C89 N6 C82 C81 170.7(3)
Fe4 N6 C82 C81 -9.9(4)
O16 C81 C82 N6 37.2(4)
O16 C81 C82 C83 162.4(3)
N6 C82 C83 C84 -128.7(4)
C81 C82 C83 C84 111.7(4)
N6 C82 C83 C88 55.2(5)
C81 C82 C83 C88 -64.5(5)
C88 C83 C84 C85 0.8(7)
C82 C83 C84 C85 -175.4(4)
C83 C84 C85 C86 0.2(7)
C84 C85 C86 C87 -0.6(7)
C85 C86 C87 C88 0.0(7)
C86 C87 C88 C83 1.0(7)
C84 C83 C88 C87 -1.3(6)
C82 C83 C88 C87 174.8(4)
C82 N6 C89 C90 177.7(3)
Fe4 N6 C89 C90 -1.5(6)
N6 C89 C90 C91 177.0(4)
N6 C89 C90 C95 -3.7(6)
C95 C90 C91 C92 0.7(6)
C89 C90 C91 C92 180.0(4)
C90 C91 C92 C93 0.0(7)
C91 C92 C93 C94 -0.7(7)
C96 O18 C94 C93 -0.8(7)
C96 O18 C94 C95 -179.8(4)
C92 C93 C94 O18 -178.1(4)
C92 C93 C94 C95 0.8(6)
Fe4 O17 C95 C90 15.2(6)
Fe4 O17 C95 C94 -167.1(3)
C91 C90 C95 O17 177.1(4)
C89 C90 C95 O17 -2.2(6)
C91 C90 C95 C94 -0.6(5)
C89 C90 C95 C94 -179.9(3)
O18 C94 C95 O17 1.1(5)
C93 C94 C95 O17 -177.9(4)
O18 C94 C95 C90 178.9(3)
C93 C94 C95 C90 -0.1(6)
